data_4315751
loop_
_publ_author_name
'Vilma R. Bojan'
'Eduardo J. Fern\'andez'
'Antonio Laguna'
'Jos\'e M. L\'opez-de-Luzuriaga'
'Miguel Monge'
'M. Elena Olmos'
'Raquel C. Puelles'
'Cristian Silvestru'

_publ_section_title
;
 Study of the Coordination Abilities of Stibine Ligands to Gold(I)
;
_journal_name_full 'Inorganic Chemistry'
_journal_page_first 5530
_journal_page_last 5541
_journal_paper_doi 10.1021/ic1003484
_journal_volume 49
_journal_year 2010
_chemical_formula_moiety 'C24 H27 Sb'
_chemical_formula_sum 'C24 H27 Sb'
_chemical_formula_weight 437.21
_chemical_name_systematic
; 
 ? 
;
_space_group_IT_number 15
_symmetry_cell_setting monoclinic
_symmetry_space_group_name_Hall '-C 2yc'
_symmetry_space_group_name_H-M 'C 1 2/c 1'
_atom_sites_solution_hydrogens geom
_atom_sites_solution_primary direct
_atom_sites_solution_secondary difmap
_audit_creation_method SHELXL-97
_cell_angle_alpha 90.00
_cell_angle_beta 102.300(2)
_cell_angle_gamma 90.00
_cell_formula_units_Z 8
_cell_length_a 21.369(3)
_cell_length_b 13.7360(16)
_cell_length_c 14.5729(17)
_cell_measurement_reflns_used 1976
_cell_measurement_temperature 297(2)
_cell_measurement_theta_max 19.48
_cell_measurement_theta_min 2.41
_cell_volume 4179.3(9)
_computing_cell_refinement 'Bruker SMART'
_computing_data_collection 'Bruker SMART'
_computing_data_reduction 'Bruker SAINT'
_computing_molecular_graphics 'Bruker SHELXTL'
_computing_publication_material 'Bruker SHELXTL'
_computing_structure_refinement 'Bruker SHELXTL'
_computing_structure_solution 'Bruker SHELXTL'
_diffrn_ambient_temperature 297(2)
_diffrn_measured_fraction_theta_full 0.999
_diffrn_measured_fraction_theta_max 0.999
_diffrn_measurement_device_type 'CCD area detector'
_diffrn_measurement_method 'phi and omega scans'
_diffrn_radiation_monochromator graphite
_diffrn_radiation_source 'fine-focus sealed tube'
_diffrn_radiation_type MoK\a
_diffrn_radiation_wavelength 0.71073
_diffrn_reflns_av_R_equivalents 0.0574
_diffrn_reflns_av_sigmaI/netI 0.0523
_diffrn_reflns_limit_h_max 25
_diffrn_reflns_limit_h_min -25
_diffrn_reflns_limit_k_max 16
_diffrn_reflns_limit_k_min -16
_diffrn_reflns_limit_l_max 17
_diffrn_reflns_limit_l_min -17
_diffrn_reflns_number 14857
_diffrn_reflns_theta_full 25.00
_diffrn_reflns_theta_max 25.00
_diffrn_reflns_theta_min 1.95
_exptl_absorpt_coefficient_mu 1.323
_exptl_absorpt_correction_T_max 0.8162
_exptl_absorpt_correction_T_min 0.5518
_exptl_absorpt_correction_type multi-scan
_exptl_absorpt_process_details 'Bruker, 2001.'
_exptl_crystal_colour colourless
_exptl_crystal_density_diffrn 1.390
_exptl_crystal_density_method 'not measured'
_exptl_crystal_description block
_exptl_crystal_F_000 1776
_exptl_crystal_size_max 0.51
_exptl_crystal_size_mid 0.23
_exptl_crystal_size_min 0.16
_refine_diff_density_max 0.843
_refine_diff_density_min -0.929
_refine_diff_density_rms 0.099
_refine_ls_extinction_method none
_refine_ls_goodness_of_fit_ref 1.198
_refine_ls_hydrogen_treatment constr
_refine_ls_matrix_type full
_refine_ls_number_parameters 232
_refine_ls_number_reflns 3674
_refine_ls_number_restraints 0
_refine_ls_restrained_S_all 1.198
_refine_ls_R_factor_all 0.0831
_refine_ls_R_factor_gt 0.0636
_refine_ls_shift/su_max 0.002
_refine_ls_shift/su_mean 0.000
_refine_ls_structure_factor_coef Fsqd
_refine_ls_weighting_details 'calc w=1/[\s^2^(Fo^2^)+(0.0492P)^2^+6.7883P] where P=(Fo^2^+2Fc^2^)/3'
_refine_ls_weighting_scheme calc
_refine_ls_wR_factor_gt 0.1243
_refine_ls_wR_factor_ref 0.1315
_reflns_number_gt 2990
_reflns_number_total 3674
_reflns_threshold_expression >2sigma(I)
_cod_data_source_file ic1003484_si_002_1.cif
_cod_data_source_block 19alb
_cod_depositor_comments
;
The following automatic conversions were performed:

'_symmetry_cell_setting' value 'Monoclinic' changed to 'monoclinic'
according to the built-in table from CIF Core dictionary named
'cif_core.dic' version 2.4.1 from 2010-06-29.

Automatic conversion script
Id: cif_fix_values 1646 2011-03-28 12:23:43Z adriana 
;
_cod_original_sg_symbol_H-M 'C 1 2/c 1 '
_cod_database_code 4315751

loop_
_symmetry_equiv_pos_as_xyz
'x, y, z'
'-x, y, -z+1/2'
'x+1/2, y+1/2, z'
'-x+1/2, y+1/2, -z+1/2'
'-x, -y, -z'
'x, -y, z-1/2'
'-x+1/2, -y+1/2, -z'
'x+1/2, -y+1/2, z-1/2'

loop_
_atom_site_label
_atom_site_type_symbol
_atom_site_fract_x
_atom_site_fract_y
_atom_site_fract_z
_atom_site_U_iso_or_equiv
_atom_site_adp_type
_atom_site_occupancy
_atom_site_symmetry_multiplicity
_atom_site_calc_flag
_atom_site_refinement_flags
_atom_site_disorder_assembly
_atom_site_disorder_group
C1 C 0.2787(3) 1.0050(4) 0.0508(4) 0.0448(15) Uani 1 1 d . . .
C2 C 0.2975(4) 0.9256(5) 0.0018(5) 0.0560(18) Uani 1 1 d . . .
C3 C 0.3608(4) 0.8961(5) 0.0208(5) 0.0618(19) Uani 1 1 d . . .
H3 H 0.3721 0.8424 -0.0110 0.074 Uiso 1 1 calc R . .
C4 C 0.4072(4) 0.9424(5) 0.0841(6) 0.066(2) Uani 1 1 d . . .
C5 C 0.3888(3) 1.0186(5) 0.1330(5) 0.0569(18) Uani 1 1 d . . .
H5 H 0.4199 1.0500 0.1775 0.068 Uiso 1 1 calc R . .
C6 C 0.3262(3) 1.0510(5) 0.1191(5) 0.0509(16) Uani 1 1 d . . .
C7 C 0.2502(4) 0.8722(6) -0.0723(5) 0.075(2) Uani 1 1 d . . .
H7A H 0.2719 0.8219 -0.0990 0.112 Uiso 1 1 calc R . .
H7B H 0.2308 0.9170 -0.1206 0.112 Uiso 1 1 calc R . .
H7C H 0.2176 0.8436 -0.0445 0.112 Uiso 1 1 calc R . .
C8 C 0.4770(4) 0.9086(7) 0.1059(7) 0.101(3) Uani 1 1 d . . .
H8A H 0.4860 0.8747 0.1649 0.151 Uiso 1 1 calc R . .
H8B H 0.5047 0.9641 0.1095 0.151 Uiso 1 1 calc R . .
H8C H 0.4841 0.8658 0.0571 0.151 Uiso 1 1 calc R . .
C9 C 0.3130(3) 1.1339(5) 0.1795(5) 0.069(2) Uani 1 1 d . . .
H9A H 0.3518 1.1516 0.2228 0.103 Uiso 1 1 calc R . .
H9B H 0.2814 1.1143 0.2138 0.103 Uiso 1 1 calc R . .
H9C H 0.2974 1.1888 0.1406 0.103 Uiso 1 1 calc R . .
C10 C 0.1237(3) 0.9415(4) 0.0382(4) 0.0421(14) Uani 1 1 d . . .
C11 C 0.0680(3) 0.9189(4) -0.0259(4) 0.0470(16) Uani 1 1 d . . .
C12 C 0.0261(3) 0.8502(5) -0.0010(5) 0.0579(18) Uani 1 1 d . . .
H12 H -0.0117 0.8357 -0.0438 0.069 Uiso 1 1 calc R . .
C13 C 0.0386(3) 0.8034(5) 0.0840(5) 0.0562(17) Uani 1 1 d . . .
C14 C 0.0945(3) 0.8270(5) 0.1462(5) 0.0561(17) Uani 1 1 d . . .
H14 H 0.1032 0.7973 0.2049 0.067 Uiso 1 1 calc R . .
C15 C 0.1383(3) 0.8932(5) 0.1247(4) 0.0460(15) Uani 1 1 d . . .
C16 C 0.0477(3) 0.9666(5) -0.1211(4) 0.062(2) Uani 1 1 d . . .
H16A H 0.0402 1.0347 -0.1132 0.093 Uiso 1 1 calc R . .
H16B H 0.0091 0.9366 -0.1550 0.093 Uiso 1 1 calc R . .
H16C H 0.0809 0.9588 -0.1557 0.093 Uiso 1 1 calc R . .
C17 C -0.0090(4) 0.7339(6) 0.1106(6) 0.091(3) Uani 1 1 d . . .
H17A H -0.0293 0.7641 0.1561 0.137 Uiso 1 1 calc R . .
H17B H 0.0128 0.6759 0.1371 0.137 Uiso 1 1 calc R . .
H17C H -0.0408 0.7172 0.0558 0.137 Uiso 1 1 calc R . .
C18 C 0.2003(3) 0.9074(5) 0.1962(4) 0.0612(19) Uani 1 1 d . . .
H18A H 0.1942 0.8894 0.2573 0.092 Uiso 1 1 calc R . .
H18B H 0.2130 0.9745 0.1967 0.092 Uiso 1 1 calc R . .
H18C H 0.2330 0.8673 0.1798 0.092 Uiso 1 1 calc R . .
C19 C 0.1624(3) 1.1651(4) 0.0936(4) 0.0456(15) Uani 1 1 d . . .
C20 C 0.1712(3) 1.2616(5) 0.0703(5) 0.0604(18) Uani 1 1 d . . .
H20 H 0.1867 1.2750 0.0167 0.072 Uiso 1 1 calc R . .
C21 C 0.1576(3) 1.3382(5) 0.1244(6) 0.066(2) Uani 1 1 d . . .
H21 H 0.1642 1.4022 0.1077 0.080 Uiso 1 1 calc R . .
C22 C 0.1343(3) 1.3184(6) 0.2024(6) 0.070(2) Uani 1 1 d . . .
H22 H 0.1258 1.3694 0.2400 0.084 Uiso 1 1 calc R . .
C23 C 0.1235(3) 1.2248(6) 0.2262(5) 0.0631(19) Uani 1 1 d . . .
H23 H 0.1069 1.2125 0.2791 0.076 Uiso 1 1 calc R . .
C24 C 0.1368(3) 1.1489(5) 0.1725(5) 0.0544(17) Uani 1 1 d . . .
H24 H 0.1286 1.0855 0.1890 0.065 Uiso 1 1 calc R . .
Sb1 Sb 0.18157(2) 1.05715(3) -0.00340(3) 0.04859(19) Uani 1 1 d . . .

loop_
_atom_site_aniso_label
_atom_site_aniso_U_11
_atom_site_aniso_U_22
_atom_site_aniso_U_33
_atom_site_aniso_U_23
_atom_site_aniso_U_13
_atom_site_aniso_U_12
C1 0.047(4) 0.041(4) 0.049(4) -0.005(3) 0.015(3) -0.004(3)
C2 0.065(4) 0.052(4) 0.053(4) -0.004(3) 0.016(3) -0.007(3)
C3 0.064(5) 0.056(5) 0.068(5) -0.003(4) 0.020(4) 0.014(4)
C4 0.068(5) 0.059(5) 0.077(5) 0.006(4) 0.026(4) 0.013(4)
C5 0.056(4) 0.056(4) 0.058(4) 0.003(4) 0.011(3) -0.010(4)
C6 0.052(4) 0.049(4) 0.055(4) -0.001(3) 0.018(3) -0.005(3)
C7 0.088(6) 0.062(5) 0.075(5) -0.022(4) 0.021(5) -0.009(4)
C8 0.069(6) 0.112(8) 0.122(8) -0.003(6) 0.022(5) 0.022(5)
C9 0.058(4) 0.070(5) 0.072(5) -0.029(4) 0.001(4) -0.012(4)
C10 0.051(4) 0.036(3) 0.040(3) -0.002(3) 0.014(3) 0.000(3)
C11 0.050(4) 0.043(4) 0.048(4) -0.009(3) 0.013(3) 0.005(3)
C12 0.045(4) 0.062(5) 0.061(4) -0.010(4) -0.002(3) 0.004(3)
C13 0.048(4) 0.050(4) 0.070(5) 0.001(4) 0.010(3) -0.003(3)
C14 0.056(4) 0.057(4) 0.050(4) 0.012(3) 0.000(3) 0.005(4)
C15 0.048(4) 0.042(4) 0.046(4) 0.001(3) 0.006(3) 0.003(3)
C16 0.060(4) 0.077(5) 0.040(4) 0.002(3) -0.009(3) 0.004(4)
C17 0.081(6) 0.089(6) 0.103(7) 0.013(5) 0.015(5) -0.027(5)
C18 0.057(4) 0.074(5) 0.046(4) 0.010(4) -0.004(3) -0.003(4)
C19 0.044(4) 0.039(4) 0.051(4) -0.003(3) 0.003(3) 0.006(3)
C20 0.065(5) 0.050(4) 0.068(5) 0.002(4) 0.018(4) 0.000(3)
C21 0.063(5) 0.043(4) 0.089(6) -0.002(4) 0.008(4) -0.003(4)
C22 0.061(5) 0.066(5) 0.081(6) -0.020(4) 0.011(4) 0.017(4)
C23 0.064(5) 0.066(5) 0.062(5) -0.011(4) 0.020(4) 0.002(4)
C24 0.050(4) 0.052(4) 0.058(4) 0.005(3) 0.003(3) -0.006(3)
Sb1 0.0541(3) 0.0520(3) 0.0390(3) 0.0025(2) 0.00839(19) -0.0022(2)

loop_
_atom_type_symbol
_atom_type_description
_atom_type_scat_dispersion_real
_atom_type_scat_dispersion_imag
_atom_type_scat_source
C C 0.0033 0.0016 'International Tables Vol C Tables 4.2.6.8 and 6.1.1.4'
H H 0.0000 0.0000 'International Tables Vol C Tables 4.2.6.8 and 6.1.1.4'
Sb Sb -0.5866 1.5461 'International Tables Vol C Tables 4.2.6.8 and 6.1.1.4'

loop_
_geom_angle_atom_site_label_1
_geom_angle_atom_site_label_2
_geom_angle_atom_site_label_3
_geom_angle
_geom_angle_site_symmetry_1
_geom_angle_site_symmetry_3
_geom_angle_publ_flag
C2 C1 C6 117.7(6) . . ?
C2 C1 Sb1 115.1(5) . . ?
C6 C1 Sb1 126.6(5) . . ?
C3 C2 C1 119.9(6) . . ?
C3 C2 C7 118.7(7) . . ?
C1 C2 C7 121.4(6) . . ?
C4 C3 C2 122.6(7) . . ?
C4 C3 H3 118.7 . . ?
C2 C3 H3 118.7 . . ?
C3 C4 C5 117.5(7) . . ?
C3 C4 C8 122.5(7) . . ?
C5 C4 C8 119.9(8) . . ?
C4 C5 C6 123.1(7) . . ?
C4 C5 H5 118.5 . . ?
C6 C5 H5 118.5 . . ?
C5 C6 C1 119.2(6) . . ?
C5 C6 C9 117.0(6) . . ?
C1 C6 C9 123.8(6) . . ?
C2 C7 H7A 109.5 . . ?
C2 C7 H7B 109.5 . . ?
H7A C7 H7B 109.5 . . ?
C2 C7 H7C 109.5 . . ?
H7A C7 H7C 109.5 . . ?
H7B C7 H7C 109.5 . . ?
C4 C8 H8A 109.5 . . ?
C4 C8 H8B 109.5 . . ?
H8A C8 H8B 109.5 . . ?
C4 C8 H8C 109.5 . . ?
H8A C8 H8C 109.5 . . ?
H8B C8 H8C 109.5 . . ?
C6 C9 H9A 109.5 . . ?
C6 C9 H9B 109.5 . . ?
H9A C9 H9B 109.5 . . ?
C6 C9 H9C 109.5 . . ?
H9A C9 H9C 109.5 . . ?
H9B C9 H9C 109.5 . . ?
C11 C10 C15 119.8(6) . . ?
C11 C10 Sb1 115.8(4) . . ?
C15 C10 Sb1 124.4(5) . . ?
C10 C11 C12 118.8(6) . . ?
C10 C11 C16 124.0(6) . . ?
C12 C11 C16 117.1(6) . . ?
C13 C12 C11 122.5(6) . . ?
C13 C12 H12 118.7 . . ?
C11 C12 H12 118.7 . . ?
C12 C13 C14 117.4(6) . . ?
C12 C13 C17 121.2(7) . . ?
C14 C13 C17 121.2(7) . . ?
C13 C14 C15 122.6(6) . . ?
C13 C14 H14 118.7 . . ?
C15 C14 H14 118.7 . . ?
C14 C15 C10 118.8(6) . . ?
C14 C15 C18 117.6(6) . . ?
C10 C15 C18 123.6(6) . . ?
C11 C16 H16A 109.5 . . ?
C11 C16 H16B 109.5 . . ?
H16A C16 H16B 109.5 . . ?
C11 C16 H16C 109.5 . . ?
H16A C16 H16C 109.5 . . ?
H16B C16 H16C 109.5 . . ?
C13 C17 H17A 109.5 . . ?
C13 C17 H17B 109.5 . . ?
H17A C17 H17B 109.5 . . ?
C13 C17 H17C 109.5 . . ?
H17A C17 H17C 109.5 . . ?
H17B C17 H17C 109.5 . . ?
C15 C18 H18A 109.5 . . ?
C15 C18 H18B 109.5 . . ?
H18A C18 H18B 109.5 . . ?
C15 C18 H18C 109.5 . . ?
H18A C18 H18C 109.5 . . ?
H18B C18 H18C 109.5 . . ?
C20 C19 C24 116.8(6) . . ?
C20 C19 Sb1 116.3(5) . . ?
C24 C19 Sb1 126.6(5) . . ?
C21 C20 C19 122.1(7) . . ?
C21 C20 H20 119.0 . . ?
C19 C20 H20 119.0 . . ?
C22 C21 C20 118.8(7) . . ?
C22 C21 H21 120.6 . . ?
C20 C21 H21 120.6 . . ?
C21 C22 C23 120.8(7) . . ?
C21 C22 H22 119.6 . . ?
C23 C22 H22 119.6 . . ?
C22 C23 C24 120.3(7) . . ?
C22 C23 H23 119.8 . . ?
C24 C23 H23 119.8 . . ?
C23 C24 C19 121.1(6) . . ?
C23 C24 H24 119.4 . . ?
C19 C24 H24 119.4 . . ?
C19 Sb1 C10 97.0(2) . . ?
C19 Sb1 C1 106.8(2) . . ?
C10 Sb1 C1 102.3(2) . . ?

loop_
_geom_bond_atom_site_label_1
_geom_bond_atom_site_label_2
_geom_bond_distance
_geom_bond_site_symmetry_2
_geom_bond_publ_flag
C1 C2 1.408(9) . ?
C1 C6 1.411(8) . ?
C1 Sb1 2.178(6) . ?
C2 C3 1.384(10) . ?
C2 C7 1.504(9) . ?
C3 C4 1.360(10) . ?
C3 H3 0.9300 . ?
C4 C5 1.369(9) . ?
C4 C8 1.529(10) . ?
C5 C6 1.384(9) . ?
C5 H5 0.9300 . ?
C6 C9 1.503(9) . ?
C7 H7A 0.9600 . ?
C7 H7B 0.9600 . ?
C7 H7C 0.9600 . ?
C8 H8A 0.9600 . ?
C8 H8B 0.9600 . ?
C8 H8C 0.9600 . ?
C9 H9A 0.9600 . ?
C9 H9B 0.9600 . ?
C9 H9C 0.9600 . ?
C10 C11 1.382(8) . ?
C10 C15 1.400(8) . ?
C10 Sb1 2.177(6) . ?
C11 C12 1.402(9) . ?
C11 C16 1.512(9) . ?
C12 C13 1.369(9) . ?
C12 H12 0.9300 . ?
C13 C14 1.375(9) . ?
C13 C17 1.505(9) . ?
C14 C15 1.388(8) . ?
C14 H14 0.9300 . ?
C15 C18 1.513(8) . ?
C16 H16A 0.9600 . ?
C16 H16B 0.9600 . ?
C16 H16C 0.9600 . ?
C17 H17A 0.9600 . ?
C17 H17B 0.9600 . ?
C17 H17C 0.9600 . ?
C18 H18A 0.9600 . ?
C18 H18B 0.9600 . ?
C18 H18C 0.9600 . ?
C19 C20 1.390(9) . ?
C19 C24 1.393(8) . ?
C19 Sb1 2.147(6) . ?
C20 C21 1.382(9) . ?
C20 H20 0.9300 . ?
C21 C22 1.362(10) . ?
C21 H21 0.9300 . ?
C22 C23 1.365(10) . ?
C22 H22 0.9300 . ?
C23 C24 1.368(9) . ?
C23 H23 0.9300 . ?
C24 H24 0.9300 . ?

loop_
_cod_related_entry_id
_cod_related_entry_database
_cod_related_entry_code
1 ChemSpider 30660994
